data_2224943
loop_
_publ_author_name
'Wang, Jing'
'Zhu, Song-Lei'

_publ_section_title
;Ethyl
 2-amino-7,7-dimethyl-2',5-dioxospiro[5,6,7,8-tetrahydro-4<i>H</i>-chromene-4,3'(2'<i>H</i>)-1<i>H</i>-indole]-3-carboxylate
;
_journal_coeditor_code DS2016
_journal_issue 2
_journal_name_full 'Acta Crystallographica Section E'
_journal_page_first o302
_journal_paper_doi 10.1107/S1600536809055809
_journal_volume 66
_journal_year 2010
_chemical_formula_iupac 'C21 H22 N2 O5'
_chemical_formula_moiety 'C21 H22 N2 O5'
_chemical_formula_sum 'C21 H22 N2 O5'
_chemical_formula_weight 382.41
_chemical_melting_point_gt 518
_chemical_melting_point_lt 519
_chemical_name_systematic
;Ethyl
 2-amino-7,7-dimethyl-2',5-dioxospiro[5,6,7,8-
tetrahydro-4<i>H</i>-chromene-4,3'(2'<i>H</i>)-1<i>H</i>-indole]-3-carboxylate
;
_space_group_IT_number 14
_symmetry_cell_setting monoclinic
_symmetry_space_group_name_Hall '-P 2yn'
_symmetry_space_group_name_H-M 'P 1 21/n 1'
_atom_sites_solution_hydrogens geom
_atom_sites_solution_primary direct
_atom_sites_solution_secondary difmap
_audit_creation_method SHELXL-97
_cell_angle_alpha 90.00
_cell_angle_beta 99.136(4)
_cell_angle_gamma 90.00
_cell_formula_units_Z 4
_cell_length_a 8.4298(14)
_cell_length_b 11.6791(17)
_cell_length_c 19.024(3)
_cell_measurement_reflns_used 6298
_cell_measurement_temperature 153(2)
_cell_measurement_theta_max 25.3
_cell_measurement_theta_min 3.0
_cell_volume 1849.2(5)
_computing_cell_refinement 'CrystalClear (Rigaku/MSC, 2001)'
_computing_data_collection 'CrystalClear (Rigaku/MSC, 2001)'
_computing_data_reduction 'CrystalStructure (Rigaku/MSC, 2004)'
_computing_molecular_graphics 'ORTEPII (Johnson, 1976)  and PLATON (Spek, 2009)'
_computing_publication_material 'SHELXL97 (Sheldrick, 2008) and PLATON (Spek, 2009)'
_computing_structure_refinement 'SHELXL97 (Sheldrick, 2008)'
_computing_structure_solution 'SHELXS97 (Sheldrick, 2008)'
_diffrn_ambient_temperature 153(2)
_diffrn_detector_area_resol_mean 7.31
_diffrn_measured_fraction_theta_full 0.998
_diffrn_measured_fraction_theta_max 0.998
_diffrn_measurement_device_type 'Rigaku Mercury'
_diffrn_measurement_method \w
_diffrn_radiation_monochromator graphite
_diffrn_radiation_source 'fine-focus sealed tube'
_diffrn_radiation_type MoK\a
_diffrn_radiation_wavelength 0.71070
_diffrn_reflns_av_R_equivalents 0.0409
_diffrn_reflns_av_sigmaI/netI 0.0302
_diffrn_reflns_limit_h_max 10
_diffrn_reflns_limit_h_min -10
_diffrn_reflns_limit_k_max 13
_diffrn_reflns_limit_k_min -14
_diffrn_reflns_limit_l_max 22
_diffrn_reflns_limit_l_min -22
_diffrn_reflns_number 17728
_diffrn_reflns_theta_full 25.35
_diffrn_reflns_theta_max 25.35
_diffrn_reflns_theta_min 3.01
_exptl_absorpt_coefficient_mu 0.099
_exptl_absorpt_correction_T_max 0.988
_exptl_absorpt_correction_T_min 0.814
_exptl_absorpt_correction_type multi-scan
_exptl_absorpt_process_details '(Jacobson, 1998)'
_exptl_crystal_colour colorless
_exptl_crystal_density_diffrn 1.374
_exptl_crystal_density_method 'not measured'
_exptl_crystal_description block
_exptl_crystal_F_000 808
_exptl_crystal_size_max 0.50
_exptl_crystal_size_mid 0.35
_exptl_crystal_size_min 0.12
_refine_diff_density_max 0.197
_refine_diff_density_min -0.233
_refine_ls_extinction_method none
_refine_ls_goodness_of_fit_ref 1.153
_refine_ls_hydrogen_treatment constr
_refine_ls_matrix_type full
_refine_ls_number_parameters 257
_refine_ls_number_reflns 3374
_refine_ls_number_restraints 0
_refine_ls_restrained_S_all 1.153
_refine_ls_R_factor_all 0.0595
_refine_ls_R_factor_gt 0.0489
_refine_ls_shift/su_max 0.000
_refine_ls_shift/su_mean 0.000
_refine_ls_structure_factor_coef Fsqd
_refine_ls_weighting_details 'calc w=1/[\s^2^(Fo^2^)+(0.0400P)^2^+0.7570P] where P=(Fo^2^+2Fc^2^)/3'
_refine_ls_weighting_scheme calc
_refine_ls_wR_factor_gt 0.1019
_refine_ls_wR_factor_ref 0.1067
_reflns_number_gt 2944
_reflns_number_total 3374
_reflns_threshold_expression I>2sigma(I)
_cod_data_source_file ds2016.cif
_cod_data_source_block I
_cod_original_sg_symbol_H-M 'P 21/n'
_cod_database_code 2224943
_cod_database_fobs_code 2224943

loop_
_symmetry_equiv_pos_as_xyz
'x, y, z'
'-x+1/2, y+1/2, -z+1/2'
'-x, -y, -z'
'x-1/2, -y-1/2, z-1/2'

loop_
_atom_site_type_symbol
_atom_site_label
_atom_site_fract_x
_atom_site_fract_y
_atom_site_fract_z
_atom_site_U_iso_or_equiv
_atom_site_adp_type
_atom_site_calc_flag
_atom_site_refinement_flags
_atom_site_occupancy
_atom_site_disorder_assembly
_atom_site_disorder_group
O O1 0.58254(15) 0.33374(11) 0.25244(6) 0.0258(3) Uani d . 1 . .
O O2 0.34545(16) 0.04523(12) 0.09660(7) 0.0315(3) Uani d . 1 . .
O O3 0.76243(15) 0.05137(11) 0.13053(7) 0.0271(3) Uani d . 1 . .
O O4 0.93311(15) 0.42547(11) 0.12924(7) 0.0276(3) Uani d . 1 . .
O O5 0.84779(15) 0.28028(12) 0.05510(7) 0.0290(3) Uani d . 1 . .
N N1 0.7795(2) 0.45339(14) 0.23971(9) 0.0323(4) Uani d . 1 . .
H H1A 0.8561 0.4825 0.2187 0.039 Uiso calc R 1 . .
H H1B 0.7603 0.4822 0.2803 0.039 Uiso calc R 1 . .
N N2 0.62096(18) 0.09772(13) 0.02113(8) 0.0220(3) Uani d . 1 . .
H H2 0.6506 0.0396 -0.0032 0.026 Uiso calc R 1 . .
C C1 0.4876(2) 0.24020(15) 0.23304(9) 0.0213(4) Uani d . 1 . .
C C2 0.4815(2) 0.18729(15) 0.17020(9) 0.0200(4) Uani d . 1 . .
C C3 0.5860(2) 0.22220(15) 0.11542(9) 0.0200(4) Uani d . 1 . .
C C4 0.7072(2) 0.31183(15) 0.14793(9) 0.0209(4) Uani d . 1 . .
C C5 0.6927(2) 0.36589(16) 0.21015(9) 0.0229(4) Uani d . 1 . .
C C6 0.3686(2) 0.09070(16) 0.15531(10) 0.0226(4) Uani d . 1 . .
C C7 0.2872(2) 0.04575(16) 0.21471(10) 0.0255(4) Uani d . 1 . .
H H7A 0.3577 -0.0125 0.2415 0.031 Uiso calc R 1 . .
H H7B 0.1864 0.0070 0.1936 0.031 Uiso calc R 1 . .
C C8 0.2471(2) 0.13669(16) 0.26702(9) 0.0231(4) Uani d . 1 . .
C C9 0.3984(2) 0.20711(17) 0.29162(10) 0.0256(4) Uani d . 1 . .
H H9A 0.3679 0.2775 0.3152 0.031 Uiso calc R 1 . .
H H9B 0.4710 0.1624 0.3275 0.031 Uiso calc R 1 . .
C C10 0.1122(2) 0.21397(18) 0.23047(11) 0.0316(5) Uani d . 1 . .
H H10A 0.1494 0.2558 0.1915 0.047 Uiso calc R 1 . .
H H10B 0.0818 0.2686 0.2651 0.047 Uiso calc R 1 . .
H H10C 0.0189 0.1670 0.2114 0.047 Uiso calc R 1 . .
C C11 0.1937(2) 0.07742(18) 0.33125(10) 0.0309(5) Uani d . 1 . .
H H11A 0.0951 0.0339 0.3155 0.046 Uiso calc R 1 . .
H H11B 0.1734 0.1352 0.3661 0.046 Uiso calc R 1 . .
H H11C 0.2784 0.0253 0.3532 0.046 Uiso calc R 1 . .
C C12 0.6698(2) 0.11300(15) 0.09176(9) 0.0213(4) Uani d . 1 . .
C C13 0.5176(2) 0.18514(15) -0.00876(9) 0.0215(4) Uani d . 1 . .
C C14 0.4506(2) 0.20069(17) -0.07895(10) 0.0279(5) Uani d . 1 . .
H H14 0.4678 0.1471 -0.1145 0.033 Uiso calc R 1 . .
C C15 0.3570(2) 0.29760(18) -0.09573(11) 0.0324(5) Uani d . 1 . .
H H15 0.3084 0.3103 -0.1437 0.039 Uiso calc R 1 . .
C C16 0.3332(2) 0.37610(18) -0.04389(11) 0.0319(5) Uani d . 1 . .
H H16 0.2705 0.4427 -0.0567 0.038 Uiso calc R 1 . .
C C17 0.4006(2) 0.35815(16) 0.02711(10) 0.0261(4) Uani d . 1 . .
H H17 0.3839 0.4116 0.0629 0.031 Uiso calc R 1 . .
C C18 0.4919(2) 0.26158(15) 0.04424(9) 0.0206(4) Uani d . 1 . .
C C19 0.8378(2) 0.34677(16) 0.11166(9) 0.0226(4) Uani d . 1 . .
C C20 0.9853(2) 0.29242(19) 0.01860(11) 0.0353(5) Uani d . 1 . .
H H20A 1.0827 0.3117 0.0529 0.042 Uiso calc R 1 . .
H H20B 0.9661 0.3540 -0.0175 0.042 Uiso calc R 1 . .
C C21 1.0062(3) 0.1792(2) -0.01643(12) 0.0434(6) Uani d . 1 . .
H H21A 1.0244 0.1191 0.0199 0.065 Uiso calc R 1 . .
H H21B 1.0986 0.1833 -0.0417 0.065 Uiso calc R 1 . .
H H21C 0.9091 0.1615 -0.0503 0.065 Uiso calc R 1 . .

loop_
_atom_site_aniso_label
_atom_site_aniso_U_11
_atom_site_aniso_U_22
_atom_site_aniso_U_33
_atom_site_aniso_U_12
_atom_site_aniso_U_13
_atom_site_aniso_U_23
O1 0.0258(7) 0.0279(7) 0.0249(7) -0.0071(6) 0.0076(5) -0.0071(6)
O2 0.0358(8) 0.0318(8) 0.0291(8) -0.0101(6) 0.0120(6) -0.0115(6)
O3 0.0269(7) 0.0275(7) 0.0271(7) 0.0066(6) 0.0047(6) 0.0049(6)
O4 0.0237(7) 0.0265(7) 0.0321(7) -0.0066(6) 0.0031(6) 0.0005(6)
O5 0.0266(7) 0.0351(8) 0.0275(7) -0.0099(6) 0.0117(6) -0.0045(6)
N1 0.0331(10) 0.0342(10) 0.0308(9) -0.0124(8) 0.0087(7) -0.0130(8)
N2 0.0249(8) 0.0209(8) 0.0213(8) -0.0001(7) 0.0074(6) -0.0028(6)
C1 0.0190(9) 0.0216(10) 0.0230(9) -0.0001(7) 0.0024(7) -0.0002(8)
C2 0.0192(9) 0.0202(10) 0.0212(9) 0.0000(7) 0.0049(7) 0.0006(7)
C3 0.0193(9) 0.0198(9) 0.0211(9) -0.0006(7) 0.0040(7) -0.0015(7)
C4 0.0197(9) 0.0204(10) 0.0223(9) -0.0003(7) 0.0020(7) 0.0006(7)
C5 0.0202(9) 0.0247(10) 0.0235(10) -0.0015(8) 0.0024(8) -0.0001(8)
C6 0.0214(9) 0.0205(10) 0.0266(10) 0.0026(8) 0.0061(8) -0.0024(8)
C7 0.0255(10) 0.0232(10) 0.0291(10) -0.0012(8) 0.0082(8) 0.0007(8)
C8 0.0212(9) 0.0241(10) 0.0253(10) 0.0019(8) 0.0072(8) 0.0026(8)
C9 0.0261(10) 0.0285(11) 0.0229(10) 0.0035(8) 0.0066(8) 0.0001(8)
C10 0.0237(10) 0.0332(12) 0.0383(12) 0.0061(9) 0.0062(9) 0.0047(9)
C11 0.0317(11) 0.0330(12) 0.0308(11) 0.0012(9) 0.0134(9) 0.0045(9)
C12 0.0207(9) 0.0203(10) 0.0242(10) -0.0039(8) 0.0073(8) 0.0009(8)
C13 0.0189(9) 0.0239(10) 0.0220(9) -0.0050(8) 0.0047(7) 0.0005(8)
C14 0.0280(10) 0.0342(11) 0.0218(10) -0.0088(9) 0.0051(8) 0.0005(8)
C15 0.0267(11) 0.0413(13) 0.0270(11) -0.0059(9) -0.0021(8) 0.0092(9)
C16 0.0238(10) 0.0308(11) 0.0391(12) 0.0014(9) -0.0005(9) 0.0122(9)
C17 0.0212(10) 0.0239(10) 0.0333(11) -0.0017(8) 0.0045(8) 0.0001(8)
C18 0.0175(9) 0.0209(10) 0.0235(9) -0.0042(7) 0.0039(7) 0.0006(7)
C19 0.0212(9) 0.0235(10) 0.0219(9) -0.0001(8) -0.0003(7) 0.0032(8)
C20 0.0305(11) 0.0459(13) 0.0333(11) -0.0100(10) 0.0167(9) -0.0016(10)
C21 0.0393(13) 0.0514(15) 0.0449(13) -0.0047(11) 0.0229(11) -0.0058(11)

loop_
_atom_type_symbol
_atom_type_description
_atom_type_scat_dispersion_real
_atom_type_scat_dispersion_imag
_atom_type_scat_source
C C 0.0033 0.0016 'International Tables Vol C Tables 4.2.6.8 and 6.1.1.4'
H H 0.0000 0.0000 'International Tables Vol C Tables 4.2.6.8 and 6.1.1.4'
N N 0.0061 0.0033 'International Tables Vol C Tables 4.2.6.8 and 6.1.1.4'
O O 0.0106 0.0060 'International Tables Vol C Tables 4.2.6.8 and 6.1.1.4'

loop_
_geom_angle_atom_site_label_1
_geom_angle_atom_site_label_2
_geom_angle_atom_site_label_3
_geom_angle_site_symmetry_1
_geom_angle_site_symmetry_3
_geom_angle
_geom_angle_publ_flag
C1 O1 C5 . . 118.72(14) ?
C19 O5 C20 . . 119.01(15) ?
C5 N1 H1A . . 120.0 ?
C5 N1 H1B . . 120.0 ?
H1A N1 H1B . . 120.0 ?
C12 N2 C13 . . 112.20(15) ?
C12 N2 H2 . . 123.9 ?
C13 N2 H2 . . 123.9 ?
C2 C1 O1 . . 123.13(16) ?
C2 C1 C9 . . 126.52(17) ?
O1 C1 C9 . . 110.34(15) ?
C1 C2 C6 . . 117.18(16) ?
C1 C2 C3 . . 122.87(16) ?
C6 C2 C3 . . 119.95(15) ?
C2 C3 C4 . . 109.24(14) ?
C2 C3 C18 . . 114.32(14) ?
C4 C3 C18 . . 111.93(14) ?
C2 C3 C12 . . 108.45(14) ?
C4 C3 C12 . . 111.94(14) ?
C18 C3 C12 . . 100.71(14) ?
C5 C4 C19 . . 117.57(16) ?
C5 C4 C3 . . 121.57(16) ?
C19 C4 C3 . . 120.78(15) ?
N1 C5 C4 . . 127.17(17) ?
N1 C5 O1 . . 109.90(15) ?
C4 C5 O1 . . 122.93(16) ?
O2 C6 C2 . . 120.78(16) ?
O2 C6 C7 . . 120.50(17) ?
C2 C6 C7 . . 118.66(16) ?
C6 C7 C8 . . 114.84(16) ?
C6 C7 H7A . . 108.6 ?
C8 C7 H7A . . 108.6 ?
C6 C7 H7B . . 108.6 ?
C8 C7 H7B . . 108.6 ?
H7A C7 H7B . . 107.5 ?
C9 C8 C7 . . 108.25(15) ?
C9 C8 C10 . . 110.24(16) ?
C7 C8 C10 . . 109.82(16) ?
C9 C8 C11 . . 109.61(15) ?
C7 C8 C11 . . 109.16(15) ?
C10 C8 C11 . . 109.72(15) ?
C1 C9 C8 . . 113.97(15) ?
C1 C9 H9A . . 108.8 ?
C8 C9 H9A . . 108.8 ?
C1 C9 H9B . . 108.8 ?
C8 C9 H9B . . 108.8 ?
H9A C9 H9B . . 107.7 ?
C8 C10 H10A . . 109.5 ?
C8 C10 H10B . . 109.5 ?
H10A C10 H10B . . 109.5 ?
C8 C10 H10C . . 109.5 ?
H10A C10 H10C . . 109.5 ?
H10B C10 H10C . . 109.5 ?
C8 C11 H11A . . 109.5 ?
C8 C11 H11B . . 109.5 ?
H11A C11 H11B . . 109.5 ?
C8 C11 H11C . . 109.5 ?
H11A C11 H11C . . 109.5 ?
H11B C11 H11C . . 109.5 ?
O3 C12 N2 . . 125.94(17) ?
O3 C12 C3 . . 125.73(16) ?
N2 C12 C3 . . 108.32(15) ?
C14 C13 C18 . . 122.13(18) ?
C14 C13 N2 . . 128.45(17) ?
C18 C13 N2 . . 109.39(15) ?
C13 C14 C15 . . 117.47(18) ?
C13 C14 H14 . . 121.3 ?
C15 C14 H14 . . 121.3 ?
C16 C15 C14 . . 121.19(18) ?
C16 C15 H15 . . 119.4 ?
C14 C15 H15 . . 119.4 ?
C15 C16 C17 . . 120.47(19) ?
C15 C16 H16 . . 119.8 ?
C17 C16 H16 . . 119.8 ?
C18 C17 C16 . . 118.64(18) ?
C18 C17 H17 . . 120.7 ?
C16 C17 H17 . . 120.7 ?
C17 C18 C13 . . 120.07(17) ?
C17 C18 C3 . . 130.49(17) ?
C13 C18 C3 . . 109.33(15) ?
O4 C19 O5 . . 121.92(17) ?
O4 C19 C4 . . 126.41(17) ?
O5 C19 C4 . . 111.66(15) ?
O5 C20 C21 . . 106.56(16) ?
O5 C20 H20A . . 110.4 ?
C21 C20 H20A . . 110.4 ?
O5 C20 H20B . . 110.4 ?
C21 C20 H20B . . 110.4 ?
H20A C20 H20B . . 108.6 ?
C20 C21 H21A . . 109.5 ?
C20 C21 H21B . . 109.5 ?
H21A C21 H21B . . 109.5 ?
C20 C21 H21C . . 109.5 ?
H21A C21 H21C . . 109.5 ?
H21B C21 H21C . . 109.5 ?

loop_
_geom_bond_atom_site_label_1
_geom_bond_atom_site_label_2
_geom_bond_site_symmetry_2
_geom_bond_distance
_geom_bond_publ_flag
O1 C1 . 1.370(2) ?
O1 C5 . 1.374(2) ?
O2 C6 . 1.224(2) ?
O3 C12 . 1.220(2) ?
O4 C19 . 1.232(2) ?
O5 C19 . 1.340(2) ?
O5 C20 . 1.450(2) ?
N1 C5 . 1.328(2) ?
N1 H1A . 0.8800 ?
N1 H1B . 0.8800 ?
N2 C12 . 1.353(2) ?
N2 C13 . 1.403(2) ?
N2 H2 . 0.8800 ?
C1 C2 . 1.339(2) ?
C1 C9 . 1.491(3) ?
C2 C6 . 1.474(3) ?
C2 C3 . 1.523(2) ?
C3 C4 . 1.524(2) ?
C3 C18 . 1.528(2) ?
C3 C12 . 1.559(3) ?
C4 C5 . 1.364(3) ?
C4 C19 . 1.448(3) ?
C6 C7 . 1.507(3) ?
C7 C8 . 1.530(3) ?
C7 H7A . 0.9900 ?
C7 H7B . 0.9900 ?
C8 C9 . 1.527(3) ?
C8 C10 . 1.530(3) ?
C8 C11 . 1.533(3) ?
C9 H9A . 0.9900 ?
C9 H9B . 0.9900 ?
C10 H10A . 0.9800 ?
C10 H10B . 0.9800 ?
C10 H10C . 0.9800 ?
C11 H11A . 0.9800 ?
C11 H11B . 0.9800 ?
C11 H11C . 0.9800 ?
C13 C14 . 1.377(3) ?
C13 C18 . 1.389(3) ?
C14 C15 . 1.387(3) ?
C14 H14 . 0.9500 ?
C15 C16 . 1.384(3) ?
C15 H15 . 0.9500 ?
C16 C17 . 1.396(3) ?
C16 H16 . 0.9500 ?
C17 C18 . 1.375(3) ?
C17 H17 . 0.9500 ?
C20 C21 . 1.503(3) ?
C20 H20A . 0.9900 ?
C20 H20B . 0.9900 ?
C21 H21A . 0.9800 ?
C21 H21B . 0.9800 ?
C21 H21C . 0.9800 ?

loop_
_geom_hbond_atom_site_label_D
_geom_hbond_atom_site_label_H
_geom_hbond_atom_site_label_A
_geom_hbond_site_symmetry_A
_geom_hbond_distance_DH
_geom_hbond_distance_HA
_geom_hbond_distance_DA
_geom_hbond_angle_DHA
N1 H1A O4 . 0.88 2.03 2.658(2) 127.6
N1 H1B O3 2_655 0.88 1.92 2.794(2) 174.8
N2 H2 O2 3_655 0.88 2.04 2.8435(19) 151.5
C16 H16 O4 3_665 0.95 2.54 3.448(2) 159.2

loop_
_geom_torsion_atom_site_label_1
_geom_torsion_atom_site_label_2
_geom_torsion_atom_site_label_3
_geom_torsion_atom_site_label_4
_geom_torsion_site_symmetry_1
_geom_torsion_site_symmetry_2
_geom_torsion_site_symmetry_3
_geom_torsion_site_symmetry_4
_geom_torsion
_geom_torsion_publ_flag
C5 O1 C1 C2 . . . . -9.1(3) ?
C5 O1 C1 C9 . . . . 169.84(15) ?
O1 C1 C2 C6 . . . . -177.43(15) ?
C9 C1 C2 C6 . . . . 3.8(3) ?
O1 C1 C2 C3 . . . . 3.2(3) ?
C9 C1 C2 C3 . . . . -175.58(17) ?
C1 C2 C3 C4 . . . . 7.4(2) ?
C6 C2 C3 C4 . . . . -171.98(15) ?
C1 C2 C3 C18 . . . . -118.89(19) ?
C6 C2 C3 C18 . . . . 61.7(2) ?
C1 C2 C3 C12 . . . . 129.65(18) ?
C6 C2 C3 C12 . . . . -49.7(2) ?
C2 C3 C4 C5 . . . . -13.0(2) ?
C18 C3 C4 C5 . . . . 114.60(19) ?
C12 C3 C4 C5 . . . . -133.18(18) ?
C2 C3 C4 C19 . . . . 170.14(16) ?
C18 C3 C4 C19 . . . . -62.2(2) ?
C12 C3 C4 C19 . . . . 50.0(2) ?
C19 C4 C5 N1 . . . . 4.7(3) ?
C3 C4 C5 N1 . . . . -172.18(17) ?
C19 C4 C5 O1 . . . . -174.29(16) ?
C3 C4 C5 O1 . . . . 8.8(3) ?
C1 O1 C5 N1 . . . . -176.23(15) ?
C1 O1 C5 C4 . . . . 2.9(3) ?
C1 C2 C6 O2 . . . . 173.11(17) ?
C3 C2 C6 O2 . . . . -7.5(3) ?
C1 C2 C6 C7 . . . . -9.4(2) ?
C3 C2 C6 C7 . . . . 170.05(16) ?
O2 C6 C7 C8 . . . . -147.85(17) ?
C2 C6 C7 C8 . . . . 34.6(2) ?
C6 C7 C8 C9 . . . . -50.6(2) ?
C6 C7 C8 C10 . . . . 69.8(2) ?
C6 C7 C8 C11 . . . . -169.86(16) ?
C2 C1 C9 C8 . . . . -23.1(3) ?
O1 C1 C9 C8 . . . . 158.03(15) ?
C7 C8 C9 C1 . . . . 44.1(2) ?
C10 C8 C9 C1 . . . . -76.1(2) ?
C11 C8 C9 C1 . . . . 163.06(16) ?
C13 N2 C12 O3 . . . . -178.32(17) ?
C13 N2 C12 C3 . . . . 2.29(19) ?
C2 C3 C12 O3 . . . . -61.1(2) ?
C4 C3 C12 O3 . . . . 59.5(2) ?
C18 C3 C12 O3 . . . . 178.58(17) ?
C2 C3 C12 N2 . . . . 118.30(15) ?
C4 C3 C12 N2 . . . . -121.10(16) ?
C18 C3 C12 N2 . . . . -2.03(17) ?
C12 N2 C13 C14 . . . . 176.80(18) ?
C12 N2 C13 C18 . . . . -1.6(2) ?
C18 C13 C14 C15 . . . . 1.0(3) ?
N2 C13 C14 C15 . . . . -177.16(17) ?
C13 C14 C15 C16 . . . . 0.6(3) ?
C14 C15 C16 C17 . . . . -1.3(3) ?
C15 C16 C17 C18 . . . . 0.5(3) ?
C16 C17 C18 C13 . . . . 1.1(3) ?
C16 C17 C18 C3 . . . . 176.77(18) ?
C14 C13 C18 C17 . . . . -1.8(3) ?
N2 C13 C18 C17 . . . . 176.64(16) ?
C14 C13 C18 C3 . . . . -178.38(16) ?
N2 C13 C18 C3 . . . . 0.1(2) ?
C2 C3 C18 C17 . . . . 69.0(2) ?
C4 C3 C18 C17 . . . . -55.8(2) ?
C12 C3 C18 C17 . . . . -174.93(18) ?
C2 C3 C18 C13 . . . . -114.90(17) ?
C4 C3 C18 C13 . . . . 120.22(16) ?
C12 C3 C18 C13 . . . . 1.13(18) ?
C20 O5 C19 O4 . . . . 7.4(3) ?
C20 O5 C19 C4 . . . . -171.23(16) ?
C5 C4 C19 O4 . . . . -4.3(3) ?
C3 C4 C19 O4 . . . . 172.61(17) ?
C5 C4 C19 O5 . . . . 174.22(16) ?
C3 C4 C19 O5 . . . . -8.8(2) ?
C19 O5 C20 C21 . . . . 154.05(17) ?

loop_
_cod_related_entry_id
_cod_related_entry_database
_cod_related_entry_code
1 ChemSpider 2135726
